data_1548535
loop_
_publ_author_name
'Zhou, Junfei'
'Liu, Tingting'
'Zhang, Hanqi'
'Zheng, Guijuan'
'Qiu, Yue'
'Deng, Mengyi'
'Zhang, Chun'
'Yao, Guangmin'

_publ_section_title
;
 Anti-inflammatory Grayanane Diterpenoids from the Leaves of Rhododendron
 molle
;
_journal_name_full 'Journal of Natural Products'
_journal_paper_doi 10.1021/acs.jnatprod.7b00799
_journal_year 2017
_chemical_absolute_configuration ad
_chemical_formula_moiety 'C20 H30 O5'
_chemical_formula_sum 'C20 H30 O5'
_chemical_formula_weight 350.44
_chemical_name_systematic
;
 ?
;
_space_group_crystal_system monoclinic
_space_group_IT_number 4
_space_group_name_Hall 'P 2yb'
_space_group_name_H-M_alt 'P 1 21 1'
_symmetry_space_group_name_Hall 'P 2yb'
_symmetry_space_group_name_H-M 'P 1 21 1'
_atom_sites_solution_hydrogens geom
_audit_creation_method SHELXL-2014
_cell_angle_alpha 90
_cell_angle_beta 95.0830(10)
_cell_angle_gamma 90
_cell_formula_units_Z 4
_cell_length_a 7.9231(3)
_cell_length_b 10.9643(4)
_cell_length_c 21.6231(7)
_cell_measurement_reflns_used 9908
_cell_measurement_temperature 293(2)
_cell_measurement_theta_max 68.27
_cell_measurement_theta_min 4.53
_cell_volume 1871.04(12)
_computing_cell_refinement 'Bruker SAINT'
_computing_data_collection 'Bruker APEX2'
_computing_data_reduction 'Bruker SAINT'
_computing_molecular_graphics 'Bruker SHELXTL'
_computing_publication_material 'Bruker SHELXTL'
_computing_structure_refinement 'SHELXL-2014 (Sheldrick, 2014)'
_computing_structure_solution 'SHELXS-97 (Sheldrick 2008)'
_diffrn_ambient_temperature 293(2)
_diffrn_measured_fraction_theta_full 0.995
_diffrn_measured_fraction_theta_max 0.995
_diffrn_measurement_device_type 'CCD area detector'
_diffrn_measurement_method 'phi and omega scans''sealed tube'
_diffrn_radiation_type CuK\a
_diffrn_radiation_wavelength 1.54178
_diffrn_reflns_av_R_equivalents 0.0365
_diffrn_reflns_av_unetI/netI 0.0355
_diffrn_reflns_Laue_measured_fraction_full 0.995
_diffrn_reflns_Laue_measured_fraction_max 0.995
_diffrn_reflns_limit_h_max 9
_diffrn_reflns_limit_h_min -9
_diffrn_reflns_limit_k_max 13
_diffrn_reflns_limit_k_min -13
_diffrn_reflns_limit_l_max 26
_diffrn_reflns_limit_l_min -26
_diffrn_reflns_number 20899
_diffrn_reflns_point_group_measured_fraction_full 0.995
_diffrn_reflns_point_group_measured_fraction_max 0.995
_diffrn_reflns_theta_full 67.679
_diffrn_reflns_theta_max 68.275
_diffrn_reflns_theta_min 4.525
_diffrn_source 'sealed tube'
_exptl_absorpt_coefficient_mu 0.714
_exptl_absorpt_correction_type none
_exptl_crystal_colour colorless
_exptl_crystal_density_diffrn 1.244
_exptl_crystal_description block
_exptl_crystal_F_000 760
_exptl_crystal_size_max 0.05
_exptl_crystal_size_mid 0.04
_exptl_crystal_size_min 0.03
_refine_diff_density_max 0.150
_refine_diff_density_min -0.161
_refine_diff_density_rms 0.033
_refine_ls_abs_structure_details
;
 Refined as an inversion twin.
;
_refine_ls_abs_structure_Flack -0.01(16)
_refine_ls_extinction_method none
_refine_ls_goodness_of_fit_ref 1.015
_refine_ls_hydrogen_treatment constr
_refine_ls_matrix_type full
_refine_ls_number_parameters 466
_refine_ls_number_reflns 6789
_refine_ls_number_restraints 1
_refine_ls_restrained_S_all 1.015
_refine_ls_R_factor_all 0.0425
_refine_ls_R_factor_gt 0.0336
_refine_ls_shift/su_max 0.000
_refine_ls_shift/su_mean 0.000
_refine_ls_structure_factor_coef Fsqd
_refine_ls_weighting_details 'w=1/[\s^2^(Fo^2^)+(0.0546P)^2^+0.0217P] where P=(Fo^2^+2Fc^2^)/3'
_refine_ls_weighting_scheme calc
_refine_ls_wR_factor_gt 0.0866
_refine_ls_wR_factor_ref 0.0919
_reflns_Friedel_coverage 0.893
_reflns_Friedel_fraction_full 0.996
_reflns_Friedel_fraction_max 0.995
_reflns_number_gt 5694
_reflns_number_total 6789
_reflns_threshold_expression 'I > 2\s(I)'
_cod_data_source_file np7b00799_si_003.cif
_cod_data_source_block a
_cod_database_code 1548535
_shelx_space_group_comment
;
The symmetry employed for this shelxl refinement is uniquely defined
by the following loop, which should always be used as a source of
symmetry information in preference to the above space-group names.
They are only intended as comments.
;
_shelxl_version_number 2014-3

loop_
_space_group_symop_operation_xyz
'x, y, z'
'-x, y+1/2, -z'

loop_
_atom_site_label
_atom_site_type_symbol
_atom_site_fract_x
_atom_site_fract_y
_atom_site_fract_z
_atom_site_U_iso_or_equiv
_atom_site_adp_type
_atom_site_occupancy
_atom_site_site_symmetry_order
_atom_site_calc_flag
_atom_site_refinement_flags_posn
_atom_site_refinement_flags_adp
C1 C 0.0985(3) 0.51350(19) -0.00101(10) 0.0348(5) Uani 1 1 d . .
H1 H 0.1578 0.5921 0.0010 0.042 Uiso 1 1 calc R U
C2 C -0.0691(3) 0.5365(2) -0.03831(11) 0.0433(5) Uani 1 1 d . .
H2 H -0.1425 0.6030 -0.0265 0.052 Uiso 1 1 calc R U
C3 C -0.0505(3) 0.5133(3) -0.10321(12) 0.0497(6) Uani 1 1 d . .
H3 H -0.1120 0.5643 -0.1349 0.060 Uiso 1 1 calc R U
C4 C 0.1286(3) 0.4735(2) -0.11209(11) 0.0456(6) Uani 1 1 d . .
C5 C 0.1968(3) 0.43144(19) -0.04432(10) 0.0346(5) Uani 1 1 d . .
C6 C 0.3879(3) 0.4465(2) -0.02924(11) 0.0371(5) Uani 1 1 d . .
H6 H 0.4164 0.5334 -0.0307 0.045 Uiso 1 1 calc R U
C7 C 0.4539(3) 0.3955(2) 0.03364(11) 0.0392(5) Uani 1 1 d . .
H7A H 0.5761 0.3887 0.0339 0.047 Uiso 1 1 calc R U
H7B H 0.4101 0.3132 0.0362 0.047 Uiso 1 1 calc R U
C8 C 0.4169(3) 0.4616(2) 0.09294(11) 0.0374(5) Uani 1 1 d . .
C9 C 0.2334(3) 0.4414(2) 0.11150(11) 0.0405(6) Uani 1 1 d . .
H9 H 0.2232 0.3528 0.1160 0.049 Uiso 1 1 calc R U
C10 C 0.0745(3) 0.4791(2) 0.06712(11) 0.0358(5) Uani 1 1 d . .
C11 C 0.2184(3) 0.4924(3) 0.17712(12) 0.0565(8) Uani 1 1 d . .
H11A H 0.0997 0.4952 0.1848 0.068 Uiso 1 1 calc R U
H11B H 0.2754 0.4374 0.2073 0.068 Uiso 1 1 calc R U
C12 C 0.2945(4) 0.6199(4) 0.18646(13) 0.0619(8) Uani 1 1 d . .
H12A H 0.2997 0.6414 0.2301 0.074 Uiso 1 1 calc R U
H12B H 0.2221 0.6788 0.1635 0.074 Uiso 1 1 calc R U
C13 C 0.4737(3) 0.6258(3) 0.16425(12) 0.0517(6) Uani 1 1 d . .
H13 H 0.5287 0.7044 0.1741 0.062 Uiso 1 1 calc R U
C14 C 0.4608(3) 0.5989(2) 0.09477(11) 0.0377(5) Uani 1 1 d . .
H14 H 0.3717 0.6476 0.0722 0.045 Uiso 1 1 calc R U
C15 C 0.5423(3) 0.4132(3) 0.14726(12) 0.0499(6) Uani 1 1 d . .
H15A H 0.4913 0.3471 0.1688 0.060 Uiso 1 1 calc R U
H15B H 0.6458 0.3838 0.1316 0.060 Uiso 1 1 calc R U
C16 C 0.5789(4) 0.5203(3) 0.19020(14) 0.0603(7) Uani 1 1 d . .
C17 C 0.6861(6) 0.5229(5) 0.2405(2) 0.1070(16) Uani 1 1 d . .
H17A H 0.7484 0.4537 0.2526 0.128 Uiso 1 1 calc R U
H17B H 0.6994 0.5940 0.2639 0.128 Uiso 1 1 calc R U
C18 C 0.1304(4) 0.3739(3) -0.16179(12) 0.0576(7) Uani 1 1 d . .
H18A H 0.0684 0.3042 -0.1493 0.086 Uiso 1 1 calc R U
H18B H 0.2453 0.3506 -0.1666 0.086 Uiso 1 1 calc R U
H18C H 0.0787 0.4044 -0.2005 0.086 Uiso 1 1 calc R U
C19 C 0.2220(4) 0.5867(3) -0.13315(14) 0.0586(7) Uani 1 1 d . .
H19A H 0.1616 0.6199 -0.1698 0.088 Uiso 1 1 calc R U
H19B H 0.3344 0.5643 -0.1421 0.088 Uiso 1 1 calc R U
H19C H 0.2283 0.6467 -0.1007 0.088 Uiso 1 1 calc R U
C20 C -0.0533(3) 0.3759(2) 0.07154(13) 0.0478(6) Uani 1 1 d . .
H20A H -0.0724 0.3627 0.1143 0.072 Uiso 1 1 calc R U
H20B H -0.0097 0.3026 0.0546 0.072 Uiso 1 1 calc R U
H20C H -0.1582 0.3975 0.0485 0.072 Uiso 1 1 calc R U
C21 C 0.8993(3) 0.08659(19) 0.49778(10) 0.0347(5) Uani 1 1 d . .
H21 H 0.8389 0.1647 0.4958 0.042 Uiso 1 1 calc R U
C22 C 1.0671(3) 0.1108(2) 0.53518(11) 0.0445(6) Uani 1 1 d . .
H22 H 1.1398 0.1776 0.5233 0.053 Uiso 1 1 calc R U
C23 C 1.0486(3) 0.0873(3) 0.59989(12) 0.0498(6) Uani 1 1 d . .
H23 H 1.1096 0.1387 0.6315 0.060 Uiso 1 1 calc R U
C24 C 0.8694(3) 0.0474(2) 0.60884(11) 0.0444(6) Uani 1 1 d . .
C25 C 0.8024(3) 0.0038(2) 0.54097(10) 0.0349(5) Uani 1 1 d . .
C26 C 0.6112(3) 0.0178(2) 0.52630(10) 0.0364(5) Uani 1 1 d . .
H26 H 0.5815 0.1044 0.5278 0.044 Uiso 1 1 calc R U
C27 C 0.5455(3) -0.0342(2) 0.46333(11) 0.0385(5) Uani 1 1 d . .
H27A H 0.4235 -0.0419 0.4631 0.046 Uiso 1 1 calc R U
H27B H 0.5906 -0.1161 0.4608 0.046 Uiso 1 1 calc R U
C28 C 0.7651(3) 0.0127(2) 0.38521(11) 0.0381(5) Uani 1 1 d . .
H28 H 0.7763 -0.0759 0.3812 0.046 Uiso 1 1 calc R U
C29 C 0.9239(3) 0.0522(2) 0.42953(11) 0.0363(5) Uani 1 1 d . .
C30 C 0.7796(3) 0.0625(3) 0.31891(11) 0.0511(7) Uani 1 1 d . .
H30A H 0.8983 0.0663 0.3113 0.061 Uiso 1 1 calc R U
H30B H 0.7241 0.0061 0.2891 0.061 Uiso 1 1 calc R U
C31 C 0.7011(4) 0.1886(3) 0.30851(12) 0.0558(7) Uani 1 1 d . .
H31A H 0.6945 0.2082 0.2646 0.067 Uiso 1 1 calc R U
H31B H 0.7730 0.2489 0.3306 0.067 Uiso 1 1 calc R U
C32 C 0.5226(3) 0.1944(3) 0.33120(12) 0.0515(6) Uani 1 1 d . .
H32 H 0.4668 0.2725 0.3211 0.062 Uiso 1 1 calc R U
C33 C 0.4176(4) 0.0881(3) 0.30634(13) 0.0601(8) Uani 1 1 d . .
C34 C 0.4575(3) -0.0187(3) 0.34959(12) 0.0489(6) Uani 1 1 d . .
H34A H 0.5106 -0.0841 0.3282 0.059 Uiso 1 1 calc R U
H34B H 0.3549 -0.0497 0.3654 0.059 Uiso 1 1 calc R U
C35 C 0.5369(3) 0.1689(2) 0.40075(11) 0.0384(5) Uani 1 1 d . .
H35 H 0.6264 0.2183 0.4227 0.046 Uiso 1 1 calc R U
C36 C 0.5814(3) 0.0323(2) 0.40372(10) 0.0358(5) Uani 1 1 d . .
C37 C 0.8685(4) -0.0522(3) 0.65854(12) 0.0582(7) Uani 1 1 d . .
H37A H 0.9302 -0.1219 0.6459 0.087 Uiso 1 1 calc R U
H37B H 0.7537 -0.0754 0.6637 0.087 Uiso 1 1 calc R U
H37C H 0.9210 -0.0216 0.6972 0.087 Uiso 1 1 calc R U
C38 C 1.0542(3) -0.0490(3) 0.42528(13) 0.0494(6) Uani 1 1 d . .
H38A H 1.0695 -0.0647 0.3825 0.074 Uiso 1 1 calc R U
H38B H 1.0150 -0.1217 0.4441 0.074 Uiso 1 1 calc R U
H38C H 1.1601 -0.0242 0.4466 0.074 Uiso 1 1 calc R U
C39 C 0.7743(4) 0.1597(3) 0.62926(13) 0.0568(7) Uani 1 1 d . .
H39A H 0.8331 0.1933 0.6661 0.085 Uiso 1 1 calc R U
H39B H 0.6617 0.1367 0.6377 0.085 Uiso 1 1 calc R U
H39C H 0.7685 0.2197 0.5968 0.085 Uiso 1 1 calc R U
C40 C 0.3077(7) 0.0871(6) 0.2572(2) 0.1167(19) Uani 1 1 d . .
H40A H 0.2883 0.1576 0.2338 0.140 Uiso 1 1 calc R U
H40B H 0.2491 0.0159 0.2459 0.140 Uiso 1 1 calc R U
O1 O -0.1441(2) 0.42691(18) -0.06816(9) 0.0518(5) Uani 1 1 d . .
O2 O 0.0027(2) 0.58966(16) 0.09046(8) 0.0469(4) Uani 1 1 d . .
H2A H -0.1003 0.5820 0.0902 0.070 Uiso 1 1 calc R U
O3 O 0.1648(2) 0.30460(14) -0.03557(8) 0.0388(4) Uani 1 1 d . .
H3A H 0.0695 0.2877 -0.0511 0.058 Uiso 1 1 calc R U
O4 O 0.6201(2) 0.61350(15) 0.06925(8) 0.0444(4) Uani 1 1 d . .
H4 H 0.6421 0.6863 0.0669 0.067 Uiso 1 1 calc R U
O5 O 0.4683(2) 0.38359(18) -0.07696(9) 0.0496(5) Uani 1 1 d . .
H5 H 0.5709 0.3951 -0.0722 0.074 Uiso 1 1 calc R U
O6 O 1.1429(2) 0.00151(19) 0.56536(8) 0.0520(5) Uani 1 1 d . .
O7 O 0.9923(2) 0.16369(17) 0.40594(8) 0.0474(4) Uani 1 1 d . .
H7 H 1.0946 0.1560 0.4041 0.071 Uiso 1 1 calc R U
O8 O 0.8359(2) -0.12288(14) 0.53273(8) 0.0392(4) Uani 1 1 d . .
H8 H 0.9316 -0.1389 0.5481 0.059 Uiso 1 1 calc R U
O9 O 0.3786(2) 0.18502(16) 0.42678(9) 0.0459(4) Uani 1 1 d . .
H9A H 0.3615 0.2580 0.4319 0.069 Uiso 1 1 calc R U
O10 O 0.5310(2) -0.04617(18) 0.57376(8) 0.0480(4) Uani 1 1 d . .
H10 H 0.4288 -0.0329 0.5698 0.072 Uiso 1 1 calc R U

loop_
_atom_site_aniso_label
_atom_site_aniso_U_11
_atom_site_aniso_U_22
_atom_site_aniso_U_33
_atom_site_aniso_U_23
_atom_site_aniso_U_13
_atom_site_aniso_U_12
C1 0.0278(11) 0.0338(11) 0.0422(12) 0.0012(9) 0.0010(9) 0.0017(8)
C2 0.0346(12) 0.0461(13) 0.0482(14) -0.0011(10) -0.0018(10) 0.0070(10)
C3 0.0467(14) 0.0551(14) 0.0455(14) 0.0023(11) -0.0063(11) 0.0127(12)
C4 0.0476(15) 0.0473(13) 0.0418(13) 0.0015(10) 0.0032(10) 0.0060(11)
C5 0.0310(12) 0.0302(11) 0.0426(12) -0.0002(8) 0.0031(9) 0.0006(8)
C6 0.0294(11) 0.0351(11) 0.0478(13) -0.0052(9) 0.0083(9) -0.0023(9)
C7 0.0239(11) 0.0378(11) 0.0554(14) -0.0036(10) 0.0013(9) 0.0005(9)
C8 0.0258(11) 0.0406(12) 0.0455(12) 0.0082(10) 0.0014(9) -0.0008(9)
C9 0.0278(12) 0.0449(13) 0.0489(13) 0.0127(10) 0.0039(10) -0.0019(9)
C10 0.0248(11) 0.0383(11) 0.0444(12) 0.0006(9) 0.0034(9) 0.0016(9)
C11 0.0367(14) 0.092(2) 0.0412(14) 0.0136(14) 0.0061(11) -0.0025(14)
C12 0.0513(16) 0.095(2) 0.0396(14) -0.0153(14) 0.0058(12) -0.0006(15)
C13 0.0442(15) 0.0652(16) 0.0449(14) -0.0083(12) -0.0013(11) -0.0070(12)
C14 0.0318(12) 0.0390(12) 0.0424(12) 0.0004(9) 0.0037(9) -0.0021(9)
C15 0.0324(13) 0.0601(15) 0.0565(15) 0.0180(12) -0.0008(11) 0.0012(11)
C16 0.0459(15) 0.081(2) 0.0517(16) 0.0115(14) -0.0068(12) -0.0086(15)
C17 0.109(4) 0.113(3) 0.088(3) 0.016(2) -0.054(3) -0.013(3)
C18 0.0643(18) 0.0639(17) 0.0440(14) -0.0076(12) 0.0015(12) 0.0107(14)
C19 0.072(2) 0.0520(15) 0.0529(16) 0.0112(12) 0.0128(14) 0.0069(14)
C20 0.0298(12) 0.0545(15) 0.0602(15) 0.0042(12) 0.0091(11) -0.0079(11)
C21 0.0277(11) 0.0339(11) 0.0426(12) 0.0015(9) 0.0032(9) -0.0010(8)
C22 0.0349(13) 0.0495(14) 0.0482(14) 0.0040(11) -0.0010(10) -0.0069(10)
C23 0.0441(14) 0.0588(15) 0.0452(14) 0.0005(12) -0.0040(11) -0.0110(12)
C24 0.0418(13) 0.0509(14) 0.0400(13) 0.0005(11) 0.0012(10) -0.0048(11)
C25 0.0307(12) 0.0354(11) 0.0385(12) 0.0038(9) 0.0019(9) 0.0000(9)
C26 0.0294(11) 0.0370(11) 0.0438(12) 0.0061(9) 0.0082(9) 0.0005(9)
C27 0.0254(11) 0.0411(12) 0.0487(13) 0.0043(10) 0.0024(9) -0.0007(9)
C28 0.0286(12) 0.0419(12) 0.0442(13) -0.0074(9) 0.0054(9) -0.0010(9)
C29 0.0267(11) 0.0407(12) 0.0420(12) 0.0021(9) 0.0051(9) -0.0013(9)
C30 0.0387(14) 0.0757(18) 0.0392(13) -0.0094(12) 0.0058(10) -0.0024(13)
C31 0.0505(16) 0.0775(19) 0.0398(13) 0.0116(13) 0.0063(11) 0.0002(14)
C32 0.0436(15) 0.0635(16) 0.0465(14) 0.0127(12) -0.0011(11) 0.0067(13)
C33 0.0471(16) 0.084(2) 0.0473(15) -0.0008(14) -0.0057(12) -0.0020(15)
C34 0.0336(13) 0.0611(16) 0.0513(14) -0.0124(12) -0.0005(10) -0.0052(11)
C35 0.0303(12) 0.0420(12) 0.0430(12) 0.0028(10) 0.0033(9) 0.0026(9)
C36 0.0268(11) 0.0421(12) 0.0384(12) -0.0033(9) 0.0017(9) -0.0001(9)
C37 0.0629(18) 0.0702(19) 0.0407(14) 0.0098(13) 0.0004(12) -0.0093(15)
C38 0.0307(12) 0.0583(15) 0.0605(16) -0.0007(12) 0.0110(11) 0.0092(11)
C39 0.0654(18) 0.0543(15) 0.0518(15) -0.0088(12) 0.0108(13) -0.0058(14)
C40 0.124(4) 0.134(4) 0.081(3) 0.021(3) -0.054(3) -0.036(3)
O1 0.0354(10) 0.0626(12) 0.0557(11) -0.0103(8) -0.0054(8) 0.0002(8)
O2 0.0402(10) 0.0490(10) 0.0515(10) -0.0057(8) 0.0048(8) 0.0111(8)
O3 0.0311(9) 0.0331(8) 0.0521(10) -0.0026(7) 0.0021(7) -0.0025(6)
O4 0.0352(10) 0.0391(9) 0.0596(10) 0.0030(7) 0.0079(8) -0.0087(7)
O5 0.0355(10) 0.0563(11) 0.0584(11) -0.0135(8) 0.0123(8) -0.0009(8)
O6 0.0348(10) 0.0657(12) 0.0540(11) 0.0110(9) -0.0044(8) -0.0016(8)
O7 0.0401(10) 0.0523(10) 0.0501(10) 0.0066(8) 0.0054(8) -0.0132(8)
O8 0.0311(9) 0.0359(9) 0.0504(10) 0.0049(7) 0.0018(7) 0.0024(6)
O9 0.0352(10) 0.0431(10) 0.0602(11) -0.0005(8) 0.0090(8) 0.0091(7)
O10 0.0344(9) 0.0586(11) 0.0523(10) 0.0147(8) 0.0117(8) 0.0008(8)

loop_
_atom_type_symbol
_atom_type_description
_atom_type_scat_dispersion_real
_atom_type_scat_dispersion_imag
_atom_type_scat_source
C C 0.0181 0.0091 'International Tables Vol C Tables 4.2.6.8 and 6.1.1.4'
H H 0.0000 0.0000 'International Tables Vol C Tables 4.2.6.8 and 6.1.1.4'
N N 0.0311 0.0180 'International Tables Vol C Tables 4.2.6.8 and 6.1.1.4'
O O 0.0492 0.0322 'International Tables Vol C Tables 4.2.6.8 and 6.1.1.4'

loop_
_geom_angle_atom_site_label_1
_geom_angle_atom_site_label_2
_geom_angle_atom_site_label_3
_geom_angle
C2 C1 C10 111.81(18)
C2 C1 C5 103.79(18)
C10 C1 C5 122.80(18)
C2 C1 H1 105.7
C10 C1 H1 105.7
C5 C1 H1 105.7
C3 C2 O1 60.02(17)
C3 C2 C1 109.1(2)
O1 C2 C1 113.62(19)
C3 C2 H2 119.9
O1 C2 H2 119.9
C1 C2 H2 119.9
C2 C3 O1 60.62(16)
C2 C3 C4 110.6(2)
O1 C3 C4 113.9(2)
C2 C3 H3 119.3
O1 C3 H3 119.3
C4 C3 H3 119.3
C3 C4 C18 111.2(2)
C3 C4 C19 106.7(2)
C18 C4 C19 109.5(2)
C3 C4 C5 102.33(19)
C18 C4 C5 114.7(2)
C19 C4 C5 112.1(2)
O3 C5 C6 105.15(17)
O3 C5 C1 112.25(17)
C6 C5 C1 110.35(18)
O3 C5 C4 110.81(18)
C6 C5 C4 114.57(19)
C1 C5 C4 103.90(18)
O5 C6 C7 109.02(19)
O5 C6 C5 106.78(18)
C7 C6 C5 114.01(18)
O5 C6 H6 109.0
C7 C6 H6 109.0
C5 C6 H6 109.0
C6 C7 C8 120.05(19)
C6 C7 H7A 107.3
C8 C7 H7A 107.3
C6 C7 H7B 107.3
C8 C7 H7B 107.3
H7A C7 H7B 106.9
C7 C8 C14 115.18(19)
C7 C8 C9 113.73(19)
C14 C8 C9 110.19(19)
C7 C8 C15 108.3(2)
C14 C8 C15 100.66(19)
C9 C8 C15 107.69(18)
C11 C9 C8 109.60(19)
C11 C9 C10 110.17(19)
C8 C9 C10 121.42(18)
C11 C9 H9 104.7
C8 C9 H9 104.7
C10 C9 H9 104.7
O2 C10 C20 108.35(18)
O2 C10 C1 102.28(17)
C20 C10 C1 112.2(2)
O2 C10 C9 109.03(19)
C20 C10 C9 105.48(19)
C1 C10 C9 119.10(17)
C12 C11 C9 113.1(2)
C12 C11 H11A 109.0
C9 C11 H11A 109.0
C12 C11 H11B 109.0
C9 C11 H11B 109.0
H11A C11 H11B 107.8
C11 C12 C13 111.1(3)
C11 C12 H12A 109.4
C13 C12 H12A 109.4
C11 C12 H12B 109.4
C13 C12 H12B 109.4
H12A C12 H12B 108.0
C16 C13 C14 101.8(2)
C16 C13 C12 110.3(3)
C14 C13 C12 108.4(2)
C16 C13 H13 111.9
C14 C13 H13 111.9
C12 C13 H13 111.9
O4 C14 C13 111.9(2)
O4 C14 C8 107.67(18)
C13 C14 C8 102.1(2)
O4 C14 H14 111.6
C13 C14 H14 111.6
C8 C14 H14 111.6
C16 C15 C8 105.9(2)
C16 C15 H15A 110.6
C8 C15 H15A 110.6
C16 C15 H15B 110.6
C8 C15 H15B 110.6
H15A C15 H15B 108.7
C17 C16 C15 126.8(4)
C17 C16 C13 125.8(4)
C15 C16 C13 107.4(2)
C16 C17 H17A 120.0
C16 C17 H17B 120.0
H17A C17 H17B 120.0
C4 C18 H18A 109.5
C4 C18 H18B 109.5
H18A C18 H18B 109.5
C4 C18 H18C 109.5
H18A C18 H18C 109.5
H18B C18 H18C 109.5
C4 C19 H19A 109.5
C4 C19 H19B 109.5
H19A C19 H19B 109.5
C4 C19 H19C 109.5
H19A C19 H19C 109.5
H19B C19 H19C 109.5
C10 C20 H20A 109.5
C10 C20 H20B 109.5
H20A C20 H20B 109.5
C10 C20 H20C 109.5
H20A C20 H20C 109.5
H20B C20 H20C 109.5
C22 C21 C29 111.80(18)
C22 C21 C25 103.78(18)
C29 C21 C25 122.71(19)
C22 C21 H21 105.8
C29 C21 H21 105.8
C25 C21 H21 105.8
C23 C22 O6 59.72(17)
C23 C22 C21 109.0(2)
O6 C22 C21 113.5(2)
C23 C22 H22 120.0
O6 C22 H22 120.0
C21 C22 H22 120.0
C22 C23 O6 60.98(16)
C22 C23 C24 110.6(2)
O6 C23 C24 114.2(2)
C22 C23 H23 119.2
O6 C23 H23 119.2
C24 C23 H23 119.2
C23 C24 C39 107.2(2)
C23 C24 C37 111.0(2)
C39 C24 C37 109.8(2)
C23 C24 C25 102.07(19)
C39 C24 C25 112.1(2)
C37 C24 C25 114.3(2)
O8 C25 C26 105.24(18)
O8 C25 C21 112.72(18)
C26 C25 C21 110.53(18)
O8 C25 C24 110.92(18)
C26 C25 C24 113.93(19)
C21 C25 C24 103.71(18)
O10 C26 C27 108.55(19)
O10 C26 C25 107.23(18)
C27 C26 C25 113.70(18)
O10 C26 H26 109.1
C27 C26 H26 109.1
C25 C26 H26 109.1
C26 C27 C36 120.02(19)
C26 C27 H27A 107.3
C36 C27 H27A 107.3
C26 C27 H27B 107.3
C36 C27 H27B 107.3
H27A C27 H27B 106.9
C30 C28 C36 109.68(19)
C30 C28 C29 110.27(19)
C36 C28 C29 121.34(18)
C30 C28 H28 104.7
C36 C28 H28 104.7
C29 C28 H28 104.7
O7 C29 C38 108.45(19)
O7 C29 C21 102.28(18)
C38 C29 C21 112.1(2)
O7 C29 C28 108.77(18)
C38 C29 C28 105.8(2)
C21 C29 C28 119.02(17)
C31 C30 C28 113.2(2)
C31 C30 H30A 108.9
C28 C30 H30A 108.9
C31 C30 H30B 108.9
C28 C30 H30B 108.9
H30A C30 H30B 107.8
C30 C31 C32 111.4(2)
C30 C31 H31A 109.4
C32 C31 H31A 109.4
C30 C31 H31B 109.4
C32 C31 H31B 109.4
H31A C31 H31B 108.0
C33 C32 C35 101.6(2)
C33 C32 C31 110.4(2)
C35 C32 C31 108.5(2)
C33 C32 H32 111.9
C35 C32 H32 111.9
C31 C32 H32 111.9
C40 C33 C32 127.0(4)
C40 C33 C34 125.5(4)
C32 C33 C34 107.4(2)
C33 C34 C36 105.6(2)
C33 C34 H34A 110.6
C36 C34 H34A 110.6
C33 C34 H34B 110.6
C36 C34 H34B 110.6
H34A C34 H34B 108.8
O9 C35 C32 112.00(19)
O9 C35 C36 108.00(18)
C32 C35 C36 102.5(2)
O9 C35 H35 111.3
C32 C35 H35 111.3
C36 C35 H35 111.3
C27 C36 C35 116.13(19)
C27 C36 C28 113.47(18)
C35 C36 C28 109.84(18)
C27 C36 C34 107.99(19)
C35 C36 C34 101.01(19)
C28 C36 C34 107.29(18)
C24 C37 H37A 109.5
C24 C37 H37B 109.5
H37A C37 H37B 109.5
C24 C37 H37C 109.5
H37A C37 H37C 109.5
H37B C37 H37C 109.5
C29 C38 H38A 109.5
C29 C38 H38B 109.5
H38A C38 H38B 109.5
C29 C38 H38C 109.5
H38A C38 H38C 109.5
H38B C38 H38C 109.5
C24 C39 H39A 109.5
C24 C39 H39B 109.5
H39A C39 H39B 109.5
C24 C39 H39C 109.5
H39A C39 H39C 109.5
H39B C39 H39C 109.5
C33 C40 H40A 120.0
C33 C40 H40B 120.0
H40A C40 H40B 120.0
C3 O1 C2 59.36(17)
C10 O2 H2A 109.5
C5 O3 H3A 109.5
C14 O4 H4 109.5
C6 O5 H5 109.5
C23 O6 C22 59.30(17)
C29 O7 H7 109.5
C25 O8 H8 109.5
C35 O9 H9A 109.5
C26 O10 H10 109.5

loop_
_geom_bond_atom_site_label_1
_geom_bond_atom_site_label_2
_geom_bond_distance
C1 C2 1.513(3)
C1 C10 1.549(3)
C1 C5 1.556(3)
C1 H1 0.9800
C2 C3 1.447(4)
C2 O1 1.465(3)
C2 H2 0.9800
C3 O1 1.456(4)
C3 C4 1.513(4)
C3 H3 0.9800
C4 C18 1.533(4)
C4 C19 1.535(4)
C4 C5 1.585(3)
C5 O3 1.429(3)
C5 C6 1.529(3)
C6 O5 1.437(3)
C6 C7 1.520(3)
C6 H6 0.9800
C7 C8 1.524(3)
C7 H7A 0.9700
C7 H7B 0.9700
C8 C14 1.544(3)
C8 C9 1.558(3)
C8 C15 1.562(3)
C9 C11 1.540(4)
C9 C10 1.569(3)
C9 H9 0.9800
C10 O2 1.449(3)
C10 C20 1.527(3)
C11 C12 1.529(5)
C11 H11A 0.9700
C11 H11B 0.9700
C12 C13 1.540(4)
C12 H12A 0.9700
C12 H12B 0.9700
C13 C16 1.505(4)
C13 C14 1.526(3)
C13 H13 0.9800
C14 O4 1.431(3)
C14 H14 0.9800
C15 C16 1.509(5)
C15 H15A 0.9700
C15 H15B 0.9700
C16 C17 1.320(5)
C17 H17A 0.9300
C17 H17B 0.9300
C18 H18A 0.9600
C18 H18B 0.9600
C18 H18C 0.9600
C19 H19A 0.9600
C19 H19B 0.9600
C19 H19C 0.9600
C20 H20A 0.9600
C20 H20B 0.9600
C20 H20C 0.9600
C21 C22 1.517(3)
C21 C29 1.552(3)
C21 C25 1.553(3)
C21 H21 0.9800
C22 C23 1.443(4)
C22 O6 1.467(3)
C22 H22 0.9800
C23 O6 1.449(3)
C23 C24 1.514(4)
C23 H23 0.9800
C24 C39 1.529(4)
C24 C37 1.532(4)
C24 C25 1.589(3)
C25 O8 1.428(3)
C25 C26 1.528(3)
C26 O10 1.437(3)
C26 C27 1.524(3)
C26 H26 0.9800
C27 C36 1.530(3)
C27 H27A 0.9700
C27 H27B 0.9700
C28 C30 1.547(3)
C28 C36 1.559(3)
C28 C29 1.573(3)
C28 H28 0.9800
C29 O7 1.448(3)
C29 C38 1.524(3)
C30 C31 1.525(4)
C30 H30A 0.9700
C30 H30B 0.9700
C31 C32 1.539(4)
C31 H31A 0.9700
C31 H31B 0.9700
C32 C33 1.503(4)
C32 C35 1.524(3)
C32 H32 0.9800
C33 C40 1.312(5)
C33 C34 1.514(4)
C34 C36 1.563(3)
C34 H34A 0.9700
C34 H34B 0.9700
C35 O9 1.431(3)
C35 C36 1.539(3)
C35 H35 0.9800
C37 H37A 0.9600
C37 H37B 0.9600
C37 H37C 0.9600
C38 H38A 0.9600
C38 H38B 0.9600
C38 H38C 0.9600
C39 H39A 0.9600
C39 H39B 0.9600
C39 H39C 0.9600
C40 H40A 0.9300
C40 H40B 0.9300
O2 H2A 0.8200
O3 H3A 0.8200
O4 H4 0.8200
O5 H5 0.8200
O7 H7 0.8200
O8 H8 0.8200
O9 H9A 0.8200
O10 H10 0.8200

loop_
_geom_torsion_atom_site_label_1
_geom_torsion_atom_site_label_2
_geom_torsion_atom_site_label_3
_geom_torsion_atom_site_label_4
_geom_torsion
C10 C1 C2 C3 -154.2(2)
C5 C1 C2 C3 -19.9(3)
C10 C1 C2 O1 -89.4(2)
C5 C1 C2 O1 44.9(2)
C1 C2 C3 O1 106.8(2)
O1 C2 C3 C4 -106.6(2)
C1 C2 C3 C4 0.3(3)
C2 C3 C4 C18 141.9(2)
O1 C3 C4 C18 75.9(3)
C2 C3 C4 C19 -98.8(3)
O1 C3 C4 C19 -164.8(2)
C2 C3 C4 C5 19.0(3)
O1 C3 C4 C5 -47.0(3)
C2 C1 C5 O3 -89.0(2)
C10 C1 C5 O3 38.8(3)
C2 C1 C5 C6 154.04(19)
C10 C1 C5 C6 -78.1(2)
C2 C1 C5 C4 30.8(2)
C10 C1 C5 C4 158.6(2)
C3 C4 C5 O3 90.5(2)
C18 C4 C5 O3 -30.0(3)
C19 C4 C5 O3 -155.6(2)
C3 C4 C5 C6 -150.7(2)
C18 C4 C5 C6 88.8(3)
C19 C4 C5 C6 -36.8(3)
C3 C4 C5 C1 -30.2(2)
C18 C4 C5 C1 -150.7(2)
C19 C4 C5 C1 83.7(2)
O3 C5 C6 O5 67.6(2)
C1 C5 C6 O5 -171.17(18)
C4 C5 C6 O5 -54.3(2)
O3 C5 C6 C7 -52.9(2)
C1 C5 C6 C7 68.4(2)
C4 C5 C6 C7 -174.79(18)
O5 C6 C7 C8 167.97(19)
C5 C6 C7 C8 -72.8(3)
C6 C7 C8 C14 -51.2(3)
C6 C7 C8 C9 77.3(3)
C6 C7 C8 C15 -163.0(2)
C7 C8 C9 C11 170.1(2)
C14 C8 C9 C11 -58.8(3)
C15 C8 C9 C11 50.1(3)
C7 C8 C9 C10 -59.6(3)
C14 C8 C9 C10 71.5(3)
C15 C8 C9 C10 -179.6(2)
C2 C1 C10 O2 -64.8(2)
C5 C1 C10 O2 170.93(19)
C2 C1 C10 C20 51.1(3)
C5 C1 C10 C20 -73.2(3)
C2 C1 C10 C9 175.0(2)
C5 C1 C10 C9 50.7(3)
C11 C9 C10 O2 25.3(3)
C8 C9 C10 O2 -104.7(2)
C11 C9 C10 C20 -90.9(2)
C8 C9 C10 C20 139.1(2)
C11 C9 C10 C1 142.0(2)
C8 C9 C10 C1 12.0(3)
C8 C9 C11 C12 46.8(3)
C10 C9 C11 C12 -89.3(3)
C9 C11 C12 C13 -49.1(3)
C11 C12 C13 C16 -48.4(3)
C11 C12 C13 C14 62.2(3)
C16 C13 C14 O4 -69.0(3)
C12 C13 C14 O4 174.7(2)
C16 C13 C14 C8 45.8(2)
C12 C13 C14 C8 -70.5(3)
C7 C8 C14 O4 -41.8(3)
C9 C8 C14 O4 -172.13(18)
C15 C8 C14 O4 74.4(2)
C7 C8 C14 C13 -159.80(19)
C9 C8 C14 C13 69.9(2)
C15 C8 C14 C13 -43.6(2)
C7 C8 C15 C16 146.5(2)
C14 C8 C15 C16 25.2(2)
C9 C8 C15 C16 -90.1(2)
C8 C15 C16 C17 -175.9(4)
C8 C15 C16 C13 2.6(3)
C14 C13 C16 C17 148.7(4)
C12 C13 C16 C17 -96.4(4)
C14 C13 C16 C15 -29.8(3)
C12 C13 C16 C15 85.1(3)
C29 C21 C22 C23 -154.1(2)
C25 C21 C22 C23 -19.9(3)
C29 C21 C22 O6 -89.7(2)
C25 C21 C22 O6 44.5(2)
C21 C22 C23 O6 106.7(2)
O6 C22 C23 C24 -107.0(2)
C21 C22 C23 C24 -0.3(3)
C22 C23 C24 C39 -98.2(3)
O6 C23 C24 C39 -164.7(2)
C22 C23 C24 C37 142.0(2)
O6 C23 C24 C37 75.5(3)
C22 C23 C24 C25 19.8(3)
O6 C23 C24 C25 -46.7(3)
C22 C21 C25 O8 -88.8(2)
C29 C21 C25 O8 38.9(3)
C22 C21 C25 C26 153.75(19)
C29 C21 C25 C26 -78.5(3)
C22 C21 C25 C24 31.3(2)
C29 C21 C25 C24 159.0(2)
C23 C24 C25 O8 90.2(2)
C39 C24 C25 O8 -155.3(2)
C37 C24 C25 O8 -29.7(3)
C23 C24 C25 C26 -151.2(2)
C39 C24 C25 C26 -36.8(3)
C37 C24 C25 C26 88.9(3)
C23 C24 C25 C21 -31.0(2)
C39 C24 C25 C21 83.4(2)
C37 C24 C25 C21 -150.9(2)
O8 C25 C26 O10 66.7(2)
C21 C25 C26 O10 -171.33(18)
C24 C25 C26 O10 -55.0(2)
O8 C25 C26 C27 -53.3(2)
C21 C25 C26 C27 68.7(2)
C24 C25 C26 C27 -175.02(18)
O10 C26 C27 C36 167.88(18)
C25 C26 C27 C36 -72.9(3)
C22 C21 C29 O7 -65.5(2)
C25 C21 C29 O7 170.34(19)
C22 C21 C29 C38 50.5(3)
C25 C21 C29 C38 -73.7(3)
C22 C21 C29 C28 174.69(19)
C25 C21 C29 C28 50.5(3)
C30 C28 C29 O7 26.3(2)
C36 C28 C29 O7 -103.9(2)
C30 C28 C29 C38 -90.0(2)
C36 C28 C29 C38 139.8(2)
C30 C28 C29 C21 142.8(2)
C36 C28 C29 C21 12.6(3)
C36 C28 C30 C31 46.3(3)
C29 C28 C30 C31 -89.8(3)
C28 C30 C31 C32 -48.3(3)
C30 C31 C32 C33 -49.0(3)
C30 C31 C32 C35 61.6(3)
C35 C32 C33 C40 147.8(4)
C31 C32 C33 C40 -97.2(5)
C35 C32 C33 C34 -30.6(3)
C31 C32 C33 C34 84.4(3)
C40 C33 C34 C36 -174.5(4)
C32 C33 C34 C36 3.9(3)
C33 C32 C35 O9 -69.6(3)
C31 C32 C35 O9 173.9(2)
C33 C32 C35 C36 45.9(2)
C31 C32 C35 C36 -70.5(3)
C26 C27 C36 C35 -51.1(3)
C26 C27 C36 C28 77.6(3)
C26 C27 C36 C34 -163.7(2)
O9 C35 C36 C27 -41.0(3)
C32 C35 C36 C27 -159.42(19)
O9 C35 C36 C28 -171.48(17)
C32 C35 C36 C28 70.1(2)
O9 C35 C36 C34 75.4(2)
C32 C35 C36 C34 -42.9(2)
C30 C28 C36 C27 169.5(2)
C29 C28 C36 C27 -60.1(3)
C30 C28 C36 C35 -58.7(2)
C29 C28 C36 C35 71.8(3)
C30 C28 C36 C34 50.3(3)
C29 C28 C36 C34 -179.3(2)
C33 C34 C36 C27 146.3(2)
C33 C34 C36 C35 23.9(2)
C33 C34 C36 C28 -91.1(2)
C4 C3 O1 C2 101.0(2)
C1 C2 O1 C3 -99.2(2)
C24 C23 O6 C22 101.1(2)
C21 C22 O6 C23 -99.1(2)
